data_2217407
loop_
_publ_author_name
'Kuch\'ar, Juraj'
'\<Cern\'ak, Juraj'

_publ_section_title
;
 Tris(propane-1,2-diamine-\k^2^<i>N</i>,<i>N</i>')nickel(II)
 tetracyanidonickelate(II)
;
_journal_coeditor_code BG2155
_journal_issue 2
_journal_name_full 'Acta Crystallographica Section E'
_journal_page_first m324
_journal_page_last m325
_journal_paper_doi 10.1107/S1600536807068420
_journal_volume 64
_journal_year 2008
_chemical_formula_iupac '[Ni (C3 H10 N2)3] [Ni (C N)4]'
_chemical_formula_moiety 'C9 H30 N6 Ni , C4 N4 Ni'
_chemical_formula_sum 'C13 H30 N10 Ni2'
_chemical_formula_weight 443.89
_chemical_name_common
;
Tris(propane-1,2-diamine-\k^2^N,N')nickel(II) tetracyanonickelate(II)
;
_chemical_name_systematic
;
Tris(propane-1,2-diamine-\k^2^N,N')nickel(II) tetracyanidonickelate(II)
;
_space_group_IT_number 62
_symmetry_cell_setting orthorhombic
_symmetry_space_group_name_Hall '-P 2ac 2n'
_symmetry_space_group_name_H-M 'P n m a'
_atom_sites_solution_hydrogens geom
_atom_sites_solution_primary direct
_atom_sites_solution_secondary difmap
_audit_creation_method SHELXL97
_cell_angle_alpha 90.00
_cell_angle_beta 90.00
_cell_angle_gamma 90.00
_cell_formula_units_Z 4
_cell_length_a 9.7310(12)
_cell_length_b 13.3770(14)
_cell_length_c 16.275(3)
_cell_measurement_reflns_used 1308
_cell_measurement_temperature 193(2)
_cell_measurement_theta_max 30.45
_cell_measurement_theta_min 4.6
_cell_volume 2118.5(5)
_computing_cell_refinement 'CELL in IPDS (Stoe & Cie, 1999)'
_computing_data_collection 'EXPOSE in IPDS (Stoe & Cie, 1999)'
_computing_data_reduction 'INTEGRATE in IPDS (Stoe & Cie, 1999)'
_computing_molecular_graphics 'DIAMOND (Brandenburg, 2004)'
_computing_publication_material 'SHELXL97 (Sheldrick, 1997)'
_computing_structure_refinement
;
PARST (Nardelli, 1983) and SHELXL97 (Sheldrick, 1997)
;
_computing_structure_solution 'SHELXS97 (Sheldrick, 1997)'
_diffrn_ambient_temperature 193(2)
_diffrn_detector_area_resol_mean 150
_diffrn_measured_fraction_theta_full 0.997
_diffrn_measured_fraction_theta_max 0.997
_diffrn_measurement_device_type 'Stoe IPDS'
_diffrn_measurement_method \f
_diffrn_radiation_monochromator graphite
_diffrn_radiation_source 'fine-focus sealed tube'
_diffrn_radiation_type MoK\a
_diffrn_radiation_wavelength 0.71073
_diffrn_reflns_av_R_equivalents 0.0520
_diffrn_reflns_av_sigmaI/netI 0.0359
_diffrn_reflns_limit_h_max 11
_diffrn_reflns_limit_h_min -11
_diffrn_reflns_limit_k_max 15
_diffrn_reflns_limit_k_min -15
_diffrn_reflns_limit_l_max 19
_diffrn_reflns_limit_l_min -19
_diffrn_reflns_number 14468
_diffrn_reflns_theta_full 25.00
_diffrn_reflns_theta_max 24.99
_diffrn_reflns_theta_min 2.88
_diffrn_standards_number 0
_exptl_absorpt_coefficient_mu 1.794
_exptl_absorpt_correction_T_max 0.8145
_exptl_absorpt_correction_T_min 0.5796
_exptl_absorpt_correction_type gaussian
_exptl_absorpt_process_details '(XPREP in SHELXTL; Siemens, 1996)'
_exptl_crystal_colour light-violet
_exptl_crystal_density_diffrn 1.392
_exptl_crystal_density_method 'not measured'
_exptl_crystal_description needle
_exptl_crystal_F_000 936
_exptl_crystal_size_max 0.5
_exptl_crystal_size_mid 0.1
_exptl_crystal_size_min 0.1
_refine_diff_density_max 0.516
_refine_diff_density_min -0.598
_refine_ls_extinction_method none
_refine_ls_goodness_of_fit_ref 0.916
_refine_ls_hydrogen_treatment constr
_refine_ls_matrix_type full
_refine_ls_number_parameters 183
_refine_ls_number_reflns 1947
_refine_ls_number_restraints 12
_refine_ls_restrained_S_all 0.916
_refine_ls_R_factor_all 0.0537
_refine_ls_R_factor_gt 0.0369
_refine_ls_shift/su_max 0.000
_refine_ls_shift/su_mean 0.000
_refine_ls_structure_factor_coef Fsqd
_refine_ls_weighting_details 'calc w=1/[\s^2^(Fo^2^)+(0.0714P)^2^] where P=(Fo^2^+2Fc^2^)/3'
_refine_ls_weighting_scheme calc
_refine_ls_wR_factor_gt 0.0946
_refine_ls_wR_factor_ref 0.1002
_reflns_number_gt 1401
_reflns_number_total 1947
_reflns_threshold_expression I>2\s(I)
_cod_data_source_file bg2155.cif
_cod_data_source_block I
_cod_depositor_comments
;
The following automatic conversions were performed:
'_geom_bond_publ_flag' value 'Y' changed to 'y' according to
'/home/saulius/struct/CIF-dictionaries/cif_core.dic' dictionary named
'cif_core.dic' version 2.4.1 from 2010-06-29 (9 times).

Automatic conversion script
Id: cif_fix_enum 1527 2010-12-29 10:47:43Z saulius 

The following automatic conversions were performed:

'_geom_bond_publ_flag' value 'Y' changed to 'y' according to
/home/saulius/struct/CIF-dictionaries/cif_core.dic dictionary named
'cif_core.dic' version 2.4.1 from 2010-06-29 (9 times).

Automatic conversion script
Id: cif_fix_values 1715 2011-07-08 13:25:40Z adriana 
;
_cod_database_code 2217407
_cod_database_fobs_code 2217407

loop_
_symmetry_equiv_pos_as_xyz
'x, y, z'
'-x+1/2, -y, z+1/2'
'x+1/2, -y+1/2, -z+1/2'
'-x, y+1/2, -z'
'-x, -y, -z'
'x-1/2, y, -z-1/2'
'-x-1/2, y-1/2, z-1/2'
'x, -y-1/2, z'

loop_
_atom_site_type_symbol
_atom_site_label
_atom_site_fract_x
_atom_site_fract_y
_atom_site_fract_z
_atom_site_U_iso_or_equiv
_atom_site_adp_type
_atom_site_calc_flag
_atom_site_refinement_flags
_atom_site_occupancy
_atom_site_disorder_assembly
_atom_site_disorder_group
Ni Ni1 0.79310(7) 0.2500 0.07496(4) 0.0430(2) Uani d S 1 . .
C C1 0.8878(6) 0.2500 0.1736(4) 0.0505(13) Uani d S 1 . .
N N1 0.9497(6) 0.2500 0.2336(3) 0.0711(14) Uani d S 1 . .
C C2 0.7945(5) 0.1112(3) 0.0757(3) 0.0605(10) Uani d . 1 . .
N N2 0.7977(6) 0.0261(3) 0.0772(3) 0.0972(15) Uani d . 1 . .
C C3 0.6984(5) 0.2500 -0.0248(4) 0.0554(14) Uani d S 1 . .
N N3 0.6348(6) 0.2500 -0.0840(4) 0.0746(15) Uani d S 1 . .
Ni Ni2 0.26627(6) 0.2500 0.03265(4) 0.0396(2) Uani d S 1 . .
C C4 0.0955(5) 0.2500 -0.1180(3) 0.0644(15) Uani d SD 1 . .
H H4C 0.0649 0.3200 -0.1066 0.077 Uiso calc PR 0.50 C .
C C5 0.2431(5) 0.2500 -0.1451(4) 0.0757(18) Uani d SD 1 C .
H H5C 0.2799 0.1810 -0.1461 0.091 Uiso calc PR 0.50 . .
H H5D 0.2517 0.2790 -0.2008 0.091 Uiso calc PR 0.50 . .
C C6 0.3879(5) 0.0651(3) 0.0946(3) 0.099(2) Uani d D 1 . .
H H6C 0.4498 0.0986 0.1343 0.119 Uiso calc PR 0.50 A 1
H H6D 0.4220 -0.0039 0.0862 0.119 Uiso calc PR 0.50 A 1
H H6E 0.4497 0.0288 0.1327 0.119 Uiso d PR 0.50 A 2
H H6F 0.3922 0.0328 0.0400 0.119 Uiso d PR 0.50 A 2
C C7 0.2450(5) 0.0615(3) 0.1294(3) 0.0876(16) Uani d D 1 . .
H H7C 0.1813 0.0302 0.0886 0.105 Uiso calc PR 0.50 B 1
H H7D 0.2619 0.1215 0.1646 0.105 Uiso d PR 0.50 B 2
C C8 0.0056(10) 0.2045(7) -0.1810(6) 0.083(3) Uani d P 0.50 C .
H H8C 0.0391 0.1373 -0.1942 0.124 Uiso calc PR 0.50 . .
H H8D 0.0067 0.2458 -0.2307 0.124 Uiso calc PR 0.50 . .
H H8E -0.0885 0.2001 -0.1599 0.124 Uiso calc PR 0.50 . .
N N4 0.1011(6) 0.1921(4) -0.0397(3) 0.0509(14) Uani d PD 0.50 C .
H H4A 0.1155 0.1254 -0.0506 0.061 Uiso calc PR 0.50 . .
H H4B 0.0195 0.1984 -0.0117 0.061 Uiso calc PR 0.50 . .
N N5 0.3194(6) 0.3121(4) -0.0839(3) 0.0475(14) Uani d PD 0.50 C .
H H5A 0.2927 0.3780 -0.0871 0.057 Uiso calc PR 0.50 . .
H H5B 0.4126 0.3082 -0.0927 0.057 Uiso calc PR 0.50 . .
N N6 0.3911(6) 0.1202(4) 0.0147(3) 0.0515(15) Uani d PD 0.50 C 1
H H6A 0.3562 0.0811 -0.0268 0.062 Uiso calc PR 0.50 C 1
H H6B 0.4796 0.1381 0.0015 0.062 Uiso calc PR 0.50 C 1
N N7 0.2107(6) 0.1694(3) 0.1391(4) 0.0539(15) Uani d PD 0.50 . 1
H H7A 0.2568 0.1949 0.1838 0.065 Uiso calc PR 0.50 . 1
H H7B 0.1180 0.1763 0.1484 0.065 Uiso calc PR 0.50 . 1
C C9 0.258(3) -0.0030(11) 0.2011(7) 0.073(6) Uani d PD 0.42(3) . 1
H H9C 0.3260 0.0252 0.2390 0.109 Uiso calc PR 0.42(3) . 1
H H9D 0.2877 -0.0698 0.1837 0.109 Uiso calc PR 0.42(3) . 1
H H9E 0.1689 -0.0080 0.2290 0.109 Uiso calc PR 0.42(3) . 1
N N8 0.4263(6) 0.3269(3) 0.0947(4) 0.0507(14) Uani d PD 0.50 . 2
H H8A 0.4347 0.3038 0.1478 0.061 Uiso calc PR 0.50 . 2
H H8B 0.5087 0.3175 0.0681 0.061 Uiso calc PR 0.50 . 2
N N9 0.1551(6) 0.3770(4) 0.0749(4) 0.0532(15) Uani d PD 0.50 . 2
H H9A 0.1265 0.4146 0.0308 0.064 Uiso calc PR 0.50 . 2
H H9B 0.0785 0.3565 0.1035 0.064 Uiso calc PR 0.50 . 2
C C10 0.181(3) 0.5209(10) 0.174(2) 0.086(7) Uani d PD 0.38(3) . 2
H H10A 0.2265 0.5288 0.2274 0.130 Uiso calc PR 0.38(3) . 2
H H10B 0.0836 0.5067 0.1822 0.130 Uiso calc PR 0.38(3) . 2
H H10C 0.1915 0.5827 0.1422 0.130 Uiso calc PR 0.38(3) . 2
C C11 0.445(3) 0.023(2) 0.1699(11) 0.138(15) Uani d PD 0.20 C 3
H H11A 0.5445 0.0147 0.1636 0.207 Uiso calc PR 0.20 C 3
H H11B 0.4024 -0.0415 0.1811 0.207 Uiso calc PR 0.20 C 3
H H11C 0.4268 0.0690 0.2158 0.207 Uiso calc PR 0.20 C 3

loop_
_atom_site_aniso_label
_atom_site_aniso_U_11
_atom_site_aniso_U_22
_atom_site_aniso_U_33
_atom_site_aniso_U_12
_atom_site_aniso_U_13
_atom_site_aniso_U_23
Ni1 0.0430(4) 0.0313(3) 0.0547(4) 0.000 0.0079(3) 0.000
C1 0.054(3) 0.038(2) 0.060(4) 0.000 0.017(3) 0.000
N1 0.074(4) 0.085(4) 0.054(3) 0.000 0.005(3) 0.000
C2 0.073(3) 0.041(2) 0.068(3) -0.0044(18) 0.004(2) -0.0087(18)
N2 0.152(5) 0.0341(18) 0.106(4) -0.005(2) -0.001(3) -0.0084(19)
C3 0.040(3) 0.061(3) 0.065(4) 0.000 0.012(3) 0.000
N3 0.053(3) 0.101(4) 0.070(4) 0.000 0.000(3) 0.000
Ni2 0.0426(4) 0.0279(3) 0.0484(4) 0.000 0.0071(3) 0.000
C4 0.057(3) 0.067(4) 0.069(4) 0.000 -0.006(3) 0.000
C5 0.065(4) 0.110(5) 0.052(3) 0.000 -0.002(3) 0.000
C6 0.080(4) 0.053(3) 0.164(6) 0.005(2) -0.028(4) 0.043(3)
C7 0.103(4) 0.066(3) 0.094(4) -0.021(3) -0.016(3) 0.041(3)
C8 0.067(6) 0.099(7) 0.082(6) -0.007(5) -0.011(6) -0.005(5)
N4 0.052(4) 0.041(3) 0.060(4) 0.000(3) 0.009(3) 0.009(3)
N5 0.050(3) 0.034(3) 0.058(4) 0.002(2) 0.008(3) 0.004(3)
N6 0.052(4) 0.032(3) 0.071(4) 0.001(2) 0.008(3) -0.003(3)
N7 0.049(3) 0.053(3) 0.059(4) 0.005(3) 0.005(3) 0.007(3)
C9 0.108(16) 0.044(6) 0.066(7) -0.002(7) 0.019(7) 0.018(5)
N8 0.054(3) 0.046(3) 0.052(4) -0.002(3) 0.014(3) -0.004(3)
N9 0.055(4) 0.036(3) 0.068(4) 0.001(3) 0.017(3) 0.000(3)
C10 0.083(12) 0.061(8) 0.115(15) 0.020(8) 0.008(13) -0.006(8)
C11 0.11(2) 0.20(4) 0.10(3) -0.07(3) 0.032(19) -0.08(3)

loop_
_atom_type_symbol
_atom_type_description
_atom_type_scat_dispersion_real
_atom_type_scat_dispersion_imag
_atom_type_scat_source
C C 0.0033 0.0016 'International Tables Vol C Tables 4.2.6.8 and 6.1.1.4'
H H 0.0000 0.0000 'International Tables Vol C Tables 4.2.6.8 and 6.1.1.4'
N N 0.0061 0.0033 'International Tables Vol C Tables 4.2.6.8 and 6.1.1.4'
Ni Ni 0.3393 1.1124 'International Tables Vol C Tables 4.2.6.8 and 6.1.1.4'

loop_
_geom_angle_atom_site_label_1
_geom_angle_atom_site_label_2
_geom_angle_atom_site_label_3
_geom_angle_site_symmetry_1
_geom_angle_site_symmetry_3
_geom_angle
C1 Ni1 C2 . 8_565 89.46(14)
C1 Ni1 C2 . . 89.46(14)
C2 Ni1 C2 8_565 . 178.9(3)
C1 Ni1 C3 . . 179.7(2)
C2 Ni1 C3 8_565 . 90.54(14)
C2 Ni1 C3 . . 90.54(14)
N1 C1 Ni1 . . 178.2(5)
N2 C2 Ni1 . . 178.6(5)
N3 C3 Ni1 . . 176.9(5)
N7 Ni2 N8 . . 92.6(2)
N7 Ni2 N8 8_565 8_565 92.6(2)
N7 Ni2 N9 8_565 8_565 90.7(2)
N8 Ni2 N9 8_565 8_565 80.36(19)
N7 Ni2 N9 . . 90.7(2)
N8 Ni2 N9 . . 80.36(19)
N8 Ni2 N5 8_565 8_565 93.3(2)
N9 Ni2 N5 8_565 8_565 95.7(2)
N8 Ni2 N5 . . 93.3(2)
N9 Ni2 N5 . . 95.7(2)
N7 Ni2 N4 . . 94.3(2)
N8 Ni2 N4 . . 171.73(19)
N9 Ni2 N4 . . 94.9(2)
N5 Ni2 N4 . . 80.42(19)
N7 Ni2 N4 8_565 8_565 94.3(2)
N8 Ni2 N4 8_565 8_565 171.73(19)
N9 Ni2 N4 8_565 8_565 94.9(2)
N5 Ni2 N4 8_565 8_565 80.42(19)
N7 Ni2 N6 8_565 8_565 80.95(19)
N8 Ni2 N6 8_565 8_565 92.4(2)
N9 Ni2 N6 8_565 8_565 168.7(2)
N5 Ni2 N6 8_565 8_565 93.3(2)
N4 Ni2 N6 8_565 8_565 93.3(2)
N7 Ni2 N6 . . 80.95(19)
N8 Ni2 N6 . . 92.4(2)
N9 Ni2 N6 . . 168.7(2)
N5 Ni2 N6 . . 93.3(2)
N4 Ni2 N6 . . 93.3(2)
C8 C4 N4 . . 113.6(5)
C8 C4 C5 . . 111.2(5)
N4 C4 C5 . . 102.5(4)
C8 C4 H4C . . 109.8
N4 C4 H4C . . 109.8
C5 C4 H4C . . 109.8
N5 C5 C4 . . 106.2(4)
N5 C5 H5C . . 110.5
C4 C5 H5C . . 110.5
N5 C5 H5D . . 110.5
C4 C5 H5D . . 110.5
H5C C5 H5D . . 108.7
C11 C6 N6 . . 155.9(13)
C11 C6 C7 . . 91.4(13)
N6 C6 C7 . . 111.3(4)
N6 C6 H6C . . 109.4
C7 C6 H6C . . 109.4
N6 C6 H6D . . 109.4
C7 C6 H6D . . 109.4
H6C C6 H6D . . 108.0
C7 C6 H6E . . 108.1
C7 C6 H6F . . 111.3
H6E C6 H6F . . 108.8
C9 C7 N7 . . 120.5(7)
C10 C7 N9 8_565 8_565 117.6(14)
C10 C7 C6 8_565 . 127.2(9)
C9 C7 C6 . . 103.9(11)
N7 C7 C6 . . 102.5(4)
N9 C7 C6 8_565 . 107.5(4)
C9 C7 H7C . . 109.7
N7 C7 H7C . . 109.7
C6 C7 H7C . . 109.7
C10 C7 H7D 8_565 . 113.2
C4 C8 H8C . . 109.5
C4 C8 H8D . . 109.5
H8C C8 H8D . . 109.5
C4 C8 H8E . . 109.5
H8C C8 H8E . . 109.5
H8D C8 H8E . . 109.5
C4 N4 Ni2 . . 108.0(3)
C4 N4 H4A . . 110.1
Ni2 N4 H4A . . 110.1
C4 N4 H4B . . 110.1
Ni2 N4 H4B . . 110.1
H4A N4 H4B . . 108.4
C5 N5 Ni2 . . 104.8(3)
C5 N5 H5A . . 110.8
Ni2 N5 H5A . . 110.8
C5 N5 H5B . . 110.8
Ni2 N5 H5B . . 110.8
H5A N5 H5B . . 108.9
C6 N6 Ni2 . . 105.7(3)
C6 N6 H6A . . 110.6
Ni2 N6 H6A . . 110.6
C6 N6 H6B . . 110.6
Ni2 N6 H6B . . 110.6
H6F N6 H6B . . 108.4
H6A N6 H6B . . 108.7
C7 N7 Ni2 . . 110.5(4)
C7 N7 H7A . . 109.5
Ni2 N7 H7A . . 109.5
C7 N7 H7B . . 109.5
Ni2 N7 H7B . . 109.5
H7A N7 H7B . . 108.1
C7 C9 H9C . . 109.5
C7 C9 H9D . . 109.5
C7 C9 H9E . . 109.5
C6 N8 Ni2 8_565 . 106.6(4)
C6 N8 H8A 8_565 . 110.4
Ni2 N8 H8A . . 110.4
C6 N8 H8B 8_565 . 110.4
Ni2 N8 H8B . . 110.4
H8A N8 H8B . . 108.6
C7 N9 Ni2 8_565 . 109.5(3)
C7 N9 H9A 8_565 . 109.8
Ni2 N9 H9A . . 109.8
C7 N9 H9B 8_565 . 109.8
Ni2 N9 H9B . . 109.8
H9A N9 H9B . . 108.2
C7 C10 H10A 8_565 . 109.5
C7 C10 H10B 8_565 . 109.5
H10A C10 H10B . . 109.5
C7 C10 H10C 8_565 . 109.5
H10A C10 H10C . . 109.5
H10B C10 H10C . . 109.5
C6 C11 H11A . . 109.5
C6 C11 H11B . . 109.5
H6E C11 H11B . . 108.6
C6 C11 H11C . . 109.5

loop_
_geom_bond_atom_site_label_1
_geom_bond_atom_site_label_2
_geom_bond_site_symmetry_2
_geom_bond_distance
_geom_bond_publ_flag
Ni1 C1 . 1.852(7) y
Ni1 C2 8_565 1.856(4) ?
Ni1 C2 . 1.856(4) y
Ni1 C3 . 1.866(7) y
C1 N1 . 1.147(7) ?
C2 N2 . 1.139(5) ?
C3 N3 . 1.145(8) ?
Ni2 N7 8_565 2.112(6) ?
Ni2 N7 . 2.112(6) y
Ni2 N8 . 2.122(6) y
Ni2 N8 8_565 2.122(6) ?
Ni2 N9 8_565 2.128(6) ?
Ni2 N9 . 2.128(6) y
Ni2 N5 8_565 2.135(6) ?
Ni2 N5 . 2.135(6) y
Ni2 N4 . 2.137(6) y
Ni2 N4 8_565 2.137(6) ?
Ni2 N6 8_565 2.139(5) ?
Ni2 N6 . 2.139(5) y
C4 C8 . 1.480(10) ?
C4 N4 . 1.492(3) ?
C4 C5 . 1.503(6) ?
C4 H4C . 1.0000 ?
C5 N5 . 1.494(3) ?
C5 H5C . 0.9900 ?
C5 H5D . 0.9900 ?
C6 C11 . 1.457(7) ?
C6 N6 . 1.495(3) ?
C6 C7 . 1.503(6) ?
C6 H6C . 0.9900 ?
C6 H6D . 0.9900 ?
C6 H6E . 0.9900 ?
C6 H6F . 0.9900 ?
C7 C10 8_565 1.457(7) ?
C7 C9 . 1.457(7) ?
C7 N7 . 1.490(3) ?
C7 N9 8_565 1.493(3) ?
C7 H7C . 1.0000 ?
C7 H7D . 1.0000 ?
C8 H8C . 0.9800 ?
C8 H8D . 0.9800 ?
C8 H8E . 0.9800 ?
N4 H4A . 0.9200 ?
N4 H4B . 0.9200 ?
N5 H5A . 0.9200 ?
N5 H5B . 0.9200 ?
N6 H6A . 0.9200 ?
N6 H6B . 0.9200 ?
N7 H7A . 0.9200 ?
N7 H7B . 0.9200 ?
C9 H9C . 0.9800 ?
C9 H9D . 0.9800 ?
C9 H9E . 0.9800 ?
N8 C6 8_565 1.492(3) ?
N8 H8A . 0.9200 ?
N8 H8B . 0.9200 ?
N9 C7 8_565 1.493(3) ?
N9 H9A . 0.9200 ?
N9 H9B . 0.9200 ?
C10 C7 8_565 1.457(7) ?
C10 H10A . 0.9800 ?
C10 H10B . 0.9800 ?
C10 H10C . 0.9800 ?
C11 H11A . 0.9800 ?
C11 H11B . 0.9800 ?
C11 H11C . 0.9800 ?

loop_
_geom_hbond_atom_site_label_D
_geom_hbond_atom_site_label_H
_geom_hbond_atom_site_label_A
_geom_hbond_site_symmetry_A
_geom_hbond_distance_DH
_geom_hbond_distance_HA
_geom_hbond_distance_DA
_geom_hbond_angle_DHA
N4 H4A N2 5_655 0.92 2.24 3.140(7) 166.6
N5 H5A N2 4_655 0.92 2.17 3.083(6) 169.4
N5 H5B N3 . 0.92 2.30 3.180(8) 159.3
N6 H6A N2 5_655 0.92 2.23 3.073(7) 152.1
N6 H6B N3 . 0.92 2.54 3.349(7) 147.0
N7 H7A N1 6_556 0.92 2.42 3.295(8) 158.2
N7 H7B N1 1_455 0.92 2.36 3.159(7) 145.0
N8 H8A N1 6_556 0.92 2.07 2.985(8) 178.7
N9 H9A N2 4_655 0.92 2.42 3.212(8) 144.3
